data_7151216
loop_
_publ_author_name
'Clayden, Jonathan'
'Vallverd\'u, Llu\'is'
'Helliwell, Madeleine'

_publ_section_title
;
 Conformational communication between the Ar-CO and Ar-N axes in
 2,2'-disubstituted benzanilides and their derivatives.
;
_journal_issue 11
_journal_name_full 'Organic &amp; biomolecular chemistry'
_journal_page_first 2106
_journal_page_last 2118
_journal_paper_doi 10.1039/b602912d
_journal_volume 4
_journal_year 2006
_chemical_formula_sum 'C23 H20 Cl2 I2 N2 O2'
_chemical_formula_weight 681.11
_chemical_name_systematic
;
?
;
_space_group_IT_number 4
_symmetry_cell_setting monoclinic
_symmetry_space_group_name_Hall 'P 2yb'
_symmetry_space_group_name_H-M 'P 1 21 1'
_atom_sites_solution_hydrogens geom
_atom_sites_solution_primary direct
_atom_sites_solution_secondary difmap
_audit_creation_method SHELXL-97
_cell_angle_alpha 90.000(5)
_cell_angle_beta 98.498(5)
_cell_angle_gamma 90.000(5)
_cell_formula_units_Z 4
_cell_length_a 7.984(5)
_cell_length_b 24.878(5)
_cell_length_c 12.520(5)
_cell_measurement_reflns_used 7131
_cell_measurement_temperature 100(2)
_cell_measurement_theta_max 26.33
_cell_measurement_theta_min 2.32
_cell_volume 2459.5(19)
_computing_cell_refinement 'Bruker SMART'
_computing_data_collection 'Bruker SMART'
_computing_data_reduction 'Bruker SAINT'
_computing_molecular_graphics 'Bruker SHELXTL'
_computing_publication_material 'Bruker SHELXTL'
_computing_structure_refinement 'SHELXL-97 (Sheldrick, 1997)'
_computing_structure_solution 'SIR-97 (Altomare, 1997)'
_diffrn_ambient_temperature 100(2)
_diffrn_measured_fraction_theta_full 0.999
_diffrn_measured_fraction_theta_max 0.999
_diffrn_measurement_device_type 'CCD area detector'
_diffrn_measurement_method 'phi and omega scans'
_diffrn_radiation_monochromator graphite
_diffrn_radiation_source 'fine-focus sealed tube'
_diffrn_radiation_type MoK\a
_diffrn_radiation_wavelength 0.71069
_diffrn_reflns_av_R_equivalents 0.0267
_diffrn_reflns_av_sigmaI/netI 0.0371
_diffrn_reflns_limit_h_max 9
_diffrn_reflns_limit_h_min -9
_diffrn_reflns_limit_k_max 31
_diffrn_reflns_limit_k_min -14
_diffrn_reflns_limit_l_max 15
_diffrn_reflns_limit_l_min -15
_diffrn_reflns_number 14331
_diffrn_reflns_theta_full 26.35
_diffrn_reflns_theta_max 26.35
_diffrn_reflns_theta_min 1.64
_exptl_absorpt_coefficient_mu 2.797
_exptl_absorpt_correction_T_max 0.7673
_exptl_absorpt_correction_T_min 0.5415
_exptl_absorpt_correction_type multi-scan
_exptl_absorpt_process_details SADABS
_exptl_crystal_colour colourless
_exptl_crystal_density_diffrn 1.839
_exptl_crystal_density_method 'not measured'
_exptl_crystal_description plate
_exptl_crystal_F_000 1312
_exptl_crystal_size_max 0.25
_exptl_crystal_size_mid 0.20
_exptl_crystal_size_min 0.10
_refine_diff_density_max 4.927
_refine_diff_density_min -2.802
_refine_diff_density_rms 0.147
_refine_ls_abs_structure_details 'Flack H D (1983), Acta Cryst. A39, 876-881'
_refine_ls_abs_structure_Flack -0.03(2)
_refine_ls_extinction_method none
_refine_ls_goodness_of_fit_ref 1.055
_refine_ls_hydrogen_treatment constr
_refine_ls_matrix_type full
_refine_ls_number_parameters 563
_refine_ls_number_reflns 6811
_refine_ls_number_restraints 1
_refine_ls_restrained_S_all 1.055
_refine_ls_R_factor_all 0.0411
_refine_ls_R_factor_gt 0.0397
_refine_ls_shift/su_max 0.004
_refine_ls_shift/su_mean 0.000
_refine_ls_structure_factor_coef Fsqd
_refine_ls_weighting_details 'calc w=1/[\s^2^(Fo^2^)+(0.0466P)^2^+10.8042P] where P=(Fo^2^+2Fc^2^)/3'
_refine_ls_weighting_scheme calc
_refine_ls_wR_factor_gt 0.0977
_refine_ls_wR_factor_ref 0.0987
_reflns_number_gt 6583
_reflns_number_total 6811
_reflns_threshold_expression >2sigma(I)
_cod_data_source_file b602912d.txt
_cod_data_source_block s2118abs
_cod_depositor_comments
;
The following automatic conversions were performed:
'_symmetry_cell_setting' value 'Monoclinic' changed to 'monoclinic'
according to '/home/saulius/struct/CIF-dictionaries/cif_core.dic'
dictionary named 'cif_core.dic' version 2.4.1 from 2010-06-29.

Automatic conversion script
Id: cif_fix_enum 1527 2010-12-29 10:47:43Z saulius 
;
_cod_original_sg_symbol_H-M P2(1)
_cod_database_code 7151216

loop_
_symmetry_equiv_pos_as_xyz
'x, y, z'
'-x, y+1/2, -z'

loop_
_atom_site_label
_atom_site_type_symbol
_atom_site_fract_x
_atom_site_fract_y
_atom_site_fract_z
_atom_site_U_iso_or_equiv
_atom_site_adp_type
_atom_site_occupancy
_atom_site_symmetry_multiplicity
_atom_site_calc_flag
_atom_site_refinement_flags
_atom_site_disorder_assembly
_atom_site_disorder_group
I1 I 0.55500(6) 0.83098(2) 0.41315(3) 0.01936(11) Uani 1 1 d . . .
I2 I 0.37756(7) 0.44119(2) 0.29774(5) 0.03159(14) Uani 1 1 d . . .
O1 O 0.4386(6) 0.7086(2) 0.2317(4) 0.0173(11) Uani 1 1 d . . .
O2 O 0.6215(6) 0.5620(2) 0.4313(4) 0.0172(11) Uani 1 1 d . . .
N1 N 0.5310(7) 0.6842(3) 0.4037(4) 0.0120(12) Uani 1 1 d . . .
N2 N 0.4158(7) 0.5854(3) 0.2939(4) 0.0111(12) Uani 1 1 d . . .
C1 C 0.7424(9) 0.7894(3) 0.3446(5) 0.0170(15) Uani 1 1 d . . .
C2 C 0.7151(9) 0.7376(3) 0.3068(5) 0.0151(14) Uani 1 1 d . . .
C3 C 0.8437(9) 0.7115(3) 0.2623(5) 0.0167(15) Uani 1 1 d . . .
H3 H 0.8257 0.6760 0.2350 0.020 Uiso 1 1 calc R . .
C4 C 0.9971(9) 0.7368(4) 0.2576(6) 0.0231(17) Uani 1 1 d . . .
H4 H 1.0850 0.7184 0.2292 0.028 Uiso 1 1 calc R . .
C5 C 1.0215(10) 0.7894(4) 0.2949(6) 0.0259(18) Uani 1 1 d . . .
H5 H 1.1260 0.8071 0.2912 0.031 Uiso 1 1 calc R . .
C6 C 0.8941(10) 0.8161(3) 0.3373(6) 0.0237(18) Uani 1 1 d . . .
H6 H 0.9098 0.8522 0.3612 0.028 Uiso 1 1 calc R . .
C7 C 0.5493(8) 0.7089(3) 0.3092(5) 0.0118(13) Uani 1 1 d . . .
C8 C 0.6604(8) 0.6860(3) 0.5032(5) 0.0131(14) Uani 1 1 d . . .
H8A H 0.7695 0.6974 0.4839 0.020 Uiso 1 1 calc R . .
H8B H 0.6723 0.6501 0.5360 0.020 Uiso 1 1 calc R . .
H8C H 0.6243 0.7115 0.5548 0.020 Uiso 1 1 calc R . .
C9 C 0.3714(8) 0.6600(3) 0.4161(5) 0.0129(14) Uani 1 1 d . . .
C10 C 0.3174(8) 0.6127(3) 0.3647(5) 0.0140(14) Uani 1 1 d . . .
C11 C 0.1616(8) 0.5905(3) 0.3787(5) 0.0136(14) Uani 1 1 d . . .
H11 H 0.1235 0.5583 0.3422 0.016 Uiso 1 1 calc R . .
C12 C 0.0626(8) 0.6157(3) 0.4460(5) 0.0172(15) Uani 1 1 d . . .
H12 H -0.0437 0.6008 0.4555 0.021 Uiso 1 1 calc R . .
C13 C 0.1194(9) 0.6630(3) 0.4998(5) 0.0167(15) Uani 1 1 d . . .
H13 H 0.0528 0.6798 0.5470 0.020 Uiso 1 1 calc R . .
C14 C 0.2725(8) 0.6851(3) 0.4842(6) 0.0142(14) Uani 1 1 d . . .
H14 H 0.3104 0.7175 0.5199 0.017 Uiso 1 1 calc R . .
C15 C 0.3376(9) 0.5815(3) 0.1820(5) 0.0163(15) Uani 1 1 d . . .
H15A H 0.2395 0.5575 0.1766 0.024 Uiso 1 1 calc R . .
H15B H 0.4198 0.5672 0.1385 0.024 Uiso 1 1 calc R . .
H15C H 0.3007 0.6173 0.1553 0.024 Uiso 1 1 calc R . .
C16 C 0.5575(8) 0.5594(3) 0.3361(5) 0.0122(13) Uani 1 1 d . . .
C17 C 0.6394(9) 0.5245(3) 0.2583(5) 0.0146(14) Uani 1 1 d . . .
C18 C 0.5854(10) 0.4733(4) 0.2327(7) 0.0231(17) Uani 1 1 d . . .
C19 C 0.6680(10) 0.4407(4) 0.1679(7) 0.0288(18) Uani 1 1 d . . .
H19 H 0.6308 0.4048 0.1532 0.035 Uiso 1 1 calc R . .
C20 C 0.8052(10) 0.4605(4) 0.1243(6) 0.0265(19) Uani 1 1 d . . .
H20 H 0.8615 0.4385 0.0788 0.032 Uiso 1 1 calc R . .
C21 C 0.8604(10) 0.5132(4) 0.1477(6) 0.0239(17) Uani 1 1 d . . .
H21 H 0.9538 0.5272 0.1176 0.029 Uiso 1 1 calc R . .
C22 C 0.7787(8) 0.5444(3) 0.2144(5) 0.0157(14) Uani 1 1 d . . .
H22 H 0.8171 0.5800 0.2310 0.019 Uiso 1 1 calc R . .
I3 I 0.22741(8) 0.44641(3) 0.94293(5) 0.03724(16) Uani 1 1 d . . .
I4 I -0.04049(7) 0.82743(3) 0.68021(7) 0.0499(2) Uani 1 1 d . . .
O3 O 0.1698(6) 0.5819(2) 0.9551(4) 0.0194(11) Uani 1 1 d . . .
O4 O -0.0832(6) 0.6937(2) 0.7153(4) 0.0174(11) Uani 1 1 d . . .
N3 N -0.0434(7) 0.5834(3) 0.8139(4) 0.0135(12) Uani 1 1 d . . .
N4 N 0.0246(7) 0.6914(3) 0.8935(5) 0.0141(12) Uani 1 1 d . . .
C23 C 0.2970(10) 0.4928(3) 0.8156(6) 0.0192(15) Uani 1 1 d . . .
C24 C 0.2303(9) 0.5430(3) 0.7916(5) 0.0162(14) Uani 1 1 d . . .
C25 C 0.2783(9) 0.5716(3) 0.7053(5) 0.0190(15) Uani 1 1 d . . .
H25 H 0.2331 0.6064 0.6885 0.023 Uiso 1 1 calc R . .
C26 C 0.3934(9) 0.5491(4) 0.6430(6) 0.0217(17) Uani 1 1 d . . .
H26 H 0.4264 0.5684 0.5842 0.026 Uiso 1 1 calc R . .
C27 C 0.4579(9) 0.4982(4) 0.6689(6) 0.0231(17) Uani 1 1 d . . .
H27 H 0.5356 0.4827 0.6271 0.028 Uiso 1 1 calc R . .
C28 C 0.4110(10) 0.4696(4) 0.7545(6) 0.0243(17) Uani 1 1 d . . .
H28 H 0.4556 0.4348 0.7715 0.029 Uiso 1 1 calc R . .
C29 C 0.1148(9) 0.5706(3) 0.8605(5) 0.0151(14) Uani 1 1 d . . .
C30 C -0.1180(9) 0.5644(4) 0.7047(6) 0.0220(17) Uani 1 1 d . . .
H30A H -0.1754 0.5300 0.7109 0.033 Uiso 1 1 calc R . .
H30B H -0.0279 0.5597 0.6601 0.033 Uiso 1 1 calc R . .
H30C H -0.1998 0.5910 0.6710 0.033 Uiso 1 1 calc R . .
C31 C -0.1532(8) 0.6095(3) 0.8773(5) 0.0128(14) Uani 1 1 d . . .
C32 C -0.1190(8) 0.6614(3) 0.9170(5) 0.0116(13) Uani 1 1 d . . .
C33 C -0.2261(9) 0.6846(3) 0.9826(5) 0.0153(15) Uani 1 1 d . . .
H33 H -0.2006 0.7193 1.0127 0.018 Uiso 1 1 calc R . .
C34 C -0.3705(9) 0.6575(4) 1.0041(5) 0.0189(16) Uani 1 1 d . . .
H34 H -0.4432 0.6736 1.0485 0.023 Uiso 1 1 calc R . .
C35 C -0.4075(9) 0.6069(4) 0.9606(6) 0.0221(17) Uani 1 1 d . . .
H35 H -0.5069 0.5886 0.9736 0.026 Uiso 1 1 calc R . .
C36 C -0.2979(9) 0.5830(4) 0.8976(6) 0.0198(16) Uani 1 1 d . . .
H36 H -0.3228 0.5482 0.8684 0.024 Uiso 1 1 calc R . .
C37 C 0.1415(10) 0.7120(4) 0.9849(6) 0.0230(17) Uani 1 1 d . . .
H37A H 0.2413 0.7272 0.9590 0.034 Uiso 1 1 calc R . .
H37B H 0.1767 0.6826 1.0354 0.034 Uiso 1 1 calc R . .
H37C H 0.0852 0.7399 1.0218 0.034 Uiso 1 1 calc R . .
C38 C 0.0288(9) 0.7052(3) 0.7883(6) 0.0161(15) Uani 1 1 d . . .
C39 C 0.1876(9) 0.7326(3) 0.7640(5) 0.0148(14) Uani 1 1 d . . .
C40 C 0.1831(9) 0.7826(3) 0.7130(6) 0.0206(16) Uani 1 1 d . . .
C41 C 0.3285(9) 0.8051(4) 0.6846(6) 0.0225(16) Uani 1 1 d . . .
H41 H 0.3243 0.8397 0.6521 0.027 Uiso 1 1 calc R . .
C42 C 0.4806(9) 0.7773(4) 0.7035(6) 0.0222(17) Uani 1 1 d . . .
H42 H 0.5798 0.7927 0.6826 0.027 Uiso 1 1 calc R . .
C43 C 0.4887(9) 0.7277(3) 0.7524(6) 0.0169(15) Uani 1 1 d . . .
H43 H 0.5929 0.7086 0.7650 0.020 Uiso 1 1 calc R . .
C44 C 0.3424(9) 0.7055(3) 0.7836(5) 0.0152(14) Uani 1 1 d . . .
H44 H 0.3483 0.6715 0.8185 0.018 Uiso 1 1 calc R . .
Cl1 Cl 0.2774(3) 0.85973(11) 0.09931(18) 0.0385(5) Uani 1 1 d . . .
Cl2 Cl 0.5128(3) 0.80884(9) -0.02763(16) 0.0299(4) Uani 1 1 d . . .
C1S C 0.4651(11) 0.8222(4) 0.1034(6) 0.031(2) Uani 1 1 d . . .
H1S1 H 0.4530 0.7878 0.1412 0.037 Uiso 1 1 calc R . .
H1S2 H 0.5600 0.8423 0.1450 0.037 Uiso 1 1 calc R . .
Cl3 Cl 0.7819(3) 0.41252(11) 0.5568(3) 0.0478(7) Uani 1 1 d . . .
Cl4 Cl 1.0884(3) 0.46450(9) 0.51445(17) 0.0287(4) Uani 1 1 d . . .
C2S C 0.8732(10) 0.4539(4) 0.4681(7) 0.030(2) Uani 1 1 d . . .
H2S1 H 0.8135 0.4889 0.4611 0.036 Uiso 1 1 calc R . .
H2S2 H 0.8602 0.4369 0.3958 0.036 Uiso 1 1 calc R . .

loop_
_atom_site_aniso_label
_atom_site_aniso_U_11
_atom_site_aniso_U_22
_atom_site_aniso_U_33
_atom_site_aniso_U_23
_atom_site_aniso_U_13
_atom_site_aniso_U_12
I1 0.0240(2) 0.0142(2) 0.0208(2) -0.0020(2) 0.00629(15) 0.0016(2)
I2 0.0313(3) 0.0146(3) 0.0538(3) 0.0014(3) 0.0227(2) -0.0040(2)
O1 0.016(2) 0.017(3) 0.019(2) 0.002(2) 0.0025(19) -0.001(2)
O2 0.018(2) 0.021(3) 0.013(2) 0.001(2) 0.0026(18) 0.002(2)
N1 0.011(3) 0.013(3) 0.012(3) 0.001(2) 0.002(2) -0.001(2)
N2 0.017(3) 0.012(3) 0.005(2) 0.000(2) 0.0030(19) -0.001(2)
C1 0.016(3) 0.023(4) 0.012(3) -0.001(3) 0.005(2) -0.002(3)
C2 0.019(3) 0.011(4) 0.017(3) 0.005(3) 0.007(3) -0.002(3)
C3 0.019(3) 0.016(4) 0.016(3) 0.001(3) 0.006(3) 0.002(3)
C4 0.019(4) 0.031(5) 0.019(3) 0.002(3) 0.003(3) -0.004(3)
C5 0.022(4) 0.033(5) 0.025(4) 0.002(4) 0.011(3) -0.014(4)
C6 0.033(4) 0.015(4) 0.024(4) 0.000(3) 0.011(3) -0.015(3)
C7 0.014(3) 0.011(4) 0.011(3) 0.000(3) 0.006(2) 0.004(3)
C8 0.009(3) 0.020(4) 0.010(3) 0.003(3) 0.000(2) 0.000(3)
C9 0.006(3) 0.023(4) 0.009(3) 0.005(3) -0.001(2) -0.004(3)
C10 0.010(3) 0.019(4) 0.012(3) 0.004(3) 0.001(2) -0.001(3)
C11 0.014(3) 0.012(4) 0.015(3) 0.003(3) -0.001(2) -0.002(3)
C12 0.010(3) 0.028(4) 0.014(3) 0.004(3) 0.001(2) 0.000(3)
C13 0.017(3) 0.022(4) 0.011(3) 0.001(3) 0.001(2) 0.010(3)
C14 0.011(3) 0.016(4) 0.016(3) 0.001(3) 0.000(2) 0.003(3)
C15 0.016(3) 0.016(4) 0.016(3) -0.003(3) 0.001(3) 0.003(3)
C16 0.010(3) 0.010(3) 0.016(3) 0.002(3) 0.001(2) -0.001(3)
C17 0.017(3) 0.014(4) 0.012(3) -0.003(3) 0.001(2) 0.002(3)
C18 0.021(4) 0.019(4) 0.031(4) -0.003(3) 0.007(3) 0.002(3)
C19 0.028(4) 0.021(4) 0.037(4) -0.012(4) 0.001(3) 0.001(4)
C20 0.025(4) 0.033(5) 0.023(4) -0.012(4) 0.008(3) 0.005(4)
C21 0.018(4) 0.027(5) 0.028(4) -0.001(4) 0.008(3) -0.001(3)
C22 0.014(3) 0.018(4) 0.015(3) -0.003(3) 0.003(2) -0.002(3)
I3 0.0542(4) 0.0242(3) 0.0378(3) 0.0140(3) 0.0220(3) 0.0096(3)
I4 0.0188(2) 0.0238(3) 0.1076(6) 0.0264(4) 0.0111(3) 0.0051(3)
O3 0.018(2) 0.024(3) 0.015(2) -0.004(2) -0.0004(18) 0.008(2)
O4 0.016(2) 0.023(3) 0.013(2) 0.002(2) 0.0019(19) -0.005(2)
N3 0.014(3) 0.014(3) 0.013(3) -0.002(2) 0.003(2) 0.002(2)
N4 0.011(3) 0.015(3) 0.017(3) 0.005(2) 0.004(2) -0.003(2)
C23 0.025(4) 0.020(4) 0.013(3) -0.001(3) 0.004(3) -0.001(3)
C24 0.020(3) 0.016(4) 0.012(3) -0.002(3) 0.002(3) 0.004(3)
C25 0.023(4) 0.021(4) 0.012(3) 0.003(3) 0.002(3) -0.004(3)
C26 0.021(4) 0.031(5) 0.014(3) -0.006(3) 0.003(3) 0.000(3)
C27 0.018(3) 0.031(5) 0.020(4) -0.008(3) 0.001(3) 0.003(3)
C28 0.027(4) 0.022(4) 0.023(4) -0.003(3) 0.003(3) 0.009(4)
C29 0.023(4) 0.009(4) 0.014(3) 0.002(3) 0.003(3) 0.001(3)
C30 0.012(3) 0.028(5) 0.026(4) -0.008(3) 0.003(3) -0.002(3)
C31 0.014(3) 0.015(4) 0.009(3) 0.002(3) 0.001(2) 0.001(3)
C32 0.011(3) 0.015(4) 0.009(3) 0.004(3) 0.003(2) 0.004(3)
C33 0.016(3) 0.019(4) 0.012(3) -0.001(3) 0.008(3) 0.004(3)
C34 0.015(3) 0.028(5) 0.014(3) 0.003(3) 0.002(2) 0.006(3)
C35 0.017(3) 0.036(5) 0.014(3) 0.007(3) 0.004(3) 0.004(3)
C36 0.016(3) 0.027(5) 0.017(3) 0.002(3) 0.002(3) -0.006(3)
C37 0.025(4) 0.029(5) 0.015(3) -0.008(3) 0.004(3) -0.010(4)
C38 0.019(3) 0.012(4) 0.019(3) 0.001(3) 0.009(3) 0.000(3)
C39 0.018(3) 0.013(4) 0.014(3) 0.000(3) 0.005(2) -0.002(3)
C40 0.013(3) 0.016(4) 0.033(4) 0.005(3) 0.004(3) 0.004(3)
C41 0.022(4) 0.016(4) 0.028(4) 0.007(3) 0.001(3) -0.001(3)
C42 0.021(4) 0.030(5) 0.016(3) -0.003(3) 0.004(3) -0.006(3)
C43 0.010(3) 0.024(4) 0.015(3) -0.005(3) -0.001(2) -0.001(3)
C44 0.014(3) 0.015(4) 0.015(3) -0.001(3) -0.002(3) 0.002(3)
Cl1 0.0415(12) 0.0393(14) 0.0365(11) 0.0082(10) 0.0118(9) 0.0056(11)
Cl2 0.0420(11) 0.0213(10) 0.0257(9) -0.0034(8) 0.0031(8) -0.0002(9)
C1S 0.049(5) 0.025(5) 0.019(4) 0.011(4) 0.004(3) -0.001(4)
Cl3 0.0252(11) 0.0266(13) 0.095(2) 0.0079(13) 0.0210(12) 0.0006(9)
Cl4 0.0281(10) 0.0265(11) 0.0328(10) -0.0013(9) 0.0084(8) -0.0083(9)
C2S 0.026(4) 0.029(5) 0.032(4) -0.003(4) -0.011(3) 0.009(4)

loop_
_atom_type_symbol
_atom_type_description
_atom_type_scat_dispersion_real
_atom_type_scat_dispersion_imag
_atom_type_scat_source
C C 0.0033 0.0016 'International Tables Vol C Tables 4.2.6.8 and 6.1.1.4'
H H 0.0000 0.0000 'International Tables Vol C Tables 4.2.6.8 and 6.1.1.4'
N N 0.0061 0.0033 'International Tables Vol C Tables 4.2.6.8 and 6.1.1.4'
O O 0.0106 0.0060 'International Tables Vol C Tables 4.2.6.8 and 6.1.1.4'
I I -0.4742 1.8119 'International Tables Vol C Tables 4.2.6.8 and 6.1.1.4'
Cl Cl 0.1484 0.1585 'International Tables Vol C Tables 4.2.6.8 and 6.1.1.4'

loop_
_geom_angle_atom_site_label_1
_geom_angle_atom_site_label_2
_geom_angle_atom_site_label_3
_geom_angle
_geom_angle_site_symmetry_1
_geom_angle_site_symmetry_3
_geom_angle_publ_flag
C7 N1 C9 119.6(6) . . ?
C7 N1 C8 124.1(6) . . ?
C9 N1 C8 115.9(5) . . ?
C16 N2 C10 119.4(5) . . ?
C16 N2 C15 124.4(6) . . ?
C10 N2 C15 115.5(5) . . ?
C2 C1 C6 121.1(7) . . ?
C2 C1 I1 120.9(5) . . ?
C6 C1 I1 118.0(6) . . ?
C1 C2 C3 118.9(7) . . ?
C1 C2 C7 122.1(6) . . ?
C3 C2 C7 119.0(7) . . ?
C4 C3 C2 120.7(7) . . ?
C4 C3 H3 119.7 . . ?
C2 C3 H3 119.7 . . ?
C3 C4 C5 119.6(7) . . ?
C3 C4 H4 120.2 . . ?
C5 C4 H4 120.2 . . ?
C6 C5 C4 120.3(7) . . ?
C6 C5 H5 119.9 . . ?
C4 C5 H5 119.9 . . ?
C5 C6 C1 119.4(8) . . ?
C5 C6 H6 120.3 . . ?
C1 C6 H6 120.3 . . ?
O1 C7 N1 122.3(6) . . ?
O1 C7 C2 121.7(6) . . ?
N1 C7 C2 116.0(6) . . ?
N1 C8 H8A 109.5 . . ?
N1 C8 H8B 109.5 . . ?
H8A C8 H8B 109.5 . . ?
N1 C8 H8C 109.5 . . ?
H8A C8 H8C 109.5 . . ?
H8B C8 H8C 109.5 . . ?
C10 C9 C14 120.2(6) . . ?
C10 C9 N1 121.8(6) . . ?
C14 C9 N1 118.0(7) . . ?
C9 C10 C11 120.1(6) . . ?
C9 C10 N2 121.9(6) . . ?
C11 C10 N2 117.9(7) . . ?
C12 C11 C10 119.7(7) . . ?
C12 C11 H11 120.1 . . ?
C10 C11 H11 120.1 . . ?
C11 C12 C13 120.0(6) . . ?
C11 C12 H12 120.0 . . ?
C13 C12 H12 120.0 . . ?
C14 C13 C12 119.9(6) . . ?
C14 C13 H13 120.0 . . ?
C12 C13 H13 120.0 . . ?
C13 C14 C9 120.1(7) . . ?
C13 C14 H14 120.0 . . ?
C9 C14 H14 120.0 . . ?
N2 C15 H15A 109.5 . . ?
N2 C15 H15B 109.5 . . ?
H15A C15 H15B 109.5 . . ?
N2 C15 H15C 109.5 . . ?
H15A C15 H15C 109.5 . . ?
H15B C15 H15C 109.5 . . ?
O2 C16 N2 124.2(6) . . ?
O2 C16 C17 119.7(6) . . ?
N2 C16 C17 116.1(6) . . ?
C18 C17 C22 118.6(7) . . ?
C18 C17 C16 122.1(6) . . ?
C22 C17 C16 119.3(7) . . ?
C17 C18 C19 121.5(8) . . ?
C17 C18 I2 120.1(6) . . ?
C19 C18 I2 118.4(7) . . ?
C18 C19 C20 119.8(9) . . ?
C18 C19 H19 120.1 . . ?
C20 C19 H19 120.1 . . ?
C19 C20 C21 119.6(7) . . ?
C19 C20 H20 120.2 . . ?
C21 C20 H20 120.2 . . ?
C22 C21 C20 119.6(7) . . ?
C22 C21 H21 120.2 . . ?
C20 C21 H21 120.2 . . ?
C21 C22 C17 120.9(7) . . ?
C21 C22 H22 119.5 . . ?
C17 C22 H22 119.5 . . ?
C29 N3 C31 118.8(6) . . ?
C29 N3 C30 123.0(6) . . ?
C31 N3 C30 117.5(6) . . ?
C38 N4 C32 117.6(6) . . ?
C38 N4 C37 124.3(6) . . ?
C32 N4 C37 117.4(5) . . ?
C24 C23 C28 121.2(7) . . ?
C24 C23 I3 121.7(5) . . ?
C28 C23 I3 117.0(6) . . ?
C23 C24 C25 119.4(7) . . ?
C23 C24 C29 122.4(6) . . ?
C25 C24 C29 118.0(7) . . ?
C24 C25 C26 120.3(8) . . ?
C24 C25 H25 119.9 . . ?
C26 C25 H25 119.9 . . ?
C27 C26 C25 119.0(7) . . ?
C27 C26 H26 120.5 . . ?
C25 C26 H26 120.5 . . ?
C28 C27 C26 121.0(7) . . ?
C28 C27 H27 119.5 . . ?
C26 C27 H27 119.5 . . ?
C27 C28 C23 119.1(8) . . ?
C27 C28 H28 120.5 . . ?
C23 C28 H28 120.5 . . ?
O3 C29 N3 122.6(6) . . ?
O3 C29 C24 119.3(6) . . ?
N3 C29 C24 118.1(6) . . ?
N3 C30 H30A 109.5 . . ?
N3 C30 H30B 109.5 . . ?
H30A C30 H30B 109.5 . . ?
N3 C30 H30C 109.5 . . ?
H30A C30 H30C 109.5 . . ?
H30B C30 H30C 109.5 . . ?
C36 C31 C32 119.9(6) . . ?
C36 C31 N3 119.0(7) . . ?
C32 C31 N3 121.1(6) . . ?
C33 C32 C31 119.3(6) . . ?
C33 C32 N4 118.8(7) . . ?
C31 C32 N4 121.9(6) . . ?
C32 C33 C34 120.5(7) . . ?
C32 C33 H33 119.8 . . ?
C34 C33 H33 119.8 . . ?
C35 C34 C33 119.8(7) . . ?
C35 C34 H34 120.1 . . ?
C33 C34 H34 120.1 . . ?
C34 C35 C36 119.7(7) . . ?
C34 C35 H35 120.2 . . ?
C36 C35 H35 120.2 . . ?
C31 C36 C35 120.7(8) . . ?
C31 C36 H36 119.6 . . ?
C35 C36 H36 119.6 . . ?
N4 C37 H37A 109.5 . . ?
N4 C37 H37B 109.5 . . ?
H37A C37 H37B 109.5 . . ?
N4 C37 H37C 109.5 . . ?
H37A C37 H37C 109.5 . . ?
H37B C37 H37C 109.5 . . ?
O4 C38 N4 123.1(7) . . ?
O4 C38 C39 120.1(6) . . ?
N4 C38 C39 116.6(6) . . ?
C40 C39 C44 118.3(7) . . ?
C40 C39 C38 121.9(7) . . ?
C44 C39 C38 119.5(7) . . ?
C41 C40 C39 120.8(7) . . ?
C41 C40 I4 117.3(6) . . ?
C39 C40 I4 121.9(5) . . ?
C40 C41 C42 120.2(8) . . ?
C40 C41 H41 119.9 . . ?
C42 C41 H41 119.9 . . ?
C43 C42 C41 120.4(7) . . ?
C43 C42 H42 119.8 . . ?
C41 C42 H42 119.8 . . ?
C42 C43 C44 119.5(7) . . ?
C42 C43 H43 120.3 . . ?
C44 C43 H43 120.3 . . ?
C39 C44 C43 120.9(7) . . ?
C39 C44 H44 119.6 . . ?
C43 C44 H44 119.6 . . ?
Cl1 C1S Cl2 111.8(4) . . ?
Cl1 C1S H1S1 109.3 . . ?
Cl2 C1S H1S1 109.3 . . ?
Cl1 C1S H1S2 109.3 . . ?
Cl2 C1S H1S2 109.3 . . ?
H1S1 C1S H1S2 107.9 . . ?
Cl3 C2S Cl4 111.0(4) . . ?
Cl3 C2S H2S1 109.4 . . ?
Cl4 C2S H2S1 109.4 . . ?
Cl3 C2S H2S2 109.4 . . ?
Cl4 C2S H2S2 109.4 . . ?
H2S1 C2S H2S2 108.0 . . ?

loop_
_geom_bond_atom_site_label_1
_geom_bond_atom_site_label_2
_geom_bond_distance
_geom_bond_site_symmetry_2
_geom_bond_publ_flag
I1 C1 2.104(7) . ?
I2 C18 2.110(8) . ?
O1 C7 1.212(8) . ?
O2 C16 1.227(8) . ?
N1 C7 1.361(9) . ?
N1 C9 1.438(8) . ?
N1 C8 1.496(8) . ?
N2 C16 1.342(9) . ?
N2 C10 1.439(9) . ?
N2 C15 1.450(8) . ?
C1 C2 1.377(11) . ?
C1 C6 1.396(10) . ?
C2 C3 1.399(10) . ?
C2 C7 1.508(10) . ?
C3 C4 1.386(10) . ?
C3 H3 0.9500 . ?
C4 C5 1.394(13) . ?
C4 H4 0.9500 . ?
C5 C6 1.383(12) . ?
C5 H5 0.9500 . ?
C6 H6 0.9500 . ?
C8 H8A 0.9800 . ?
C8 H8B 0.9800 . ?
C8 H8C 0.9800 . ?
C9 C10 1.379(11) . ?
C9 C14 1.392(10) . ?
C10 C11 1.396(10) . ?
C11 C12 1.387(10) . ?
C11 H11 0.9500 . ?
C12 C13 1.398(11) . ?
C12 H12 0.9500 . ?
C13 C14 1.381(10) . ?
C13 H13 0.9500 . ?
C14 H14 0.9500 . ?
C15 H15A 0.9800 . ?
C15 H15B 0.9800 . ?
C15 H15C 0.9800 . ?
C16 C17 1.523(9) . ?
C17 C18 1.368(11) . ?
C17 C22 1.402(10) . ?
C18 C19 1.382(12) . ?
C19 C20 1.384(12) . ?
C19 H19 0.9500 . ?
C20 C21 1.400(13) . ?
C20 H20 0.9500 . ?
C21 C22 1.374(11) . ?
C21 H21 0.9500 . ?
C22 H22 0.9500 . ?
I3 C23 2.108(8) . ?
I4 C40 2.093(7) . ?
O3 C29 1.233(9) . ?
O4 C38 1.215(9) . ?
N3 C29 1.348(9) . ?
N3 C31 1.423(9) . ?
N3 C30 1.486(9) . ?
N4 C38 1.367(9) . ?
N4 C32 1.435(9) . ?
N4 C37 1.458(9) . ?
C23 C24 1.374(11) . ?
C23 C28 1.396(11) . ?
C24 C25 1.393(10) . ?
C24 C29 1.517(10) . ?
C25 C26 1.405(10) . ?
C25 H25 0.9500 . ?
C26 C27 1.388(13) . ?
C26 H26 0.9500 . ?
C27 C28 1.383(12) . ?
C27 H27 0.9500 . ?
C28 H28 0.9500 . ?
C30 H30A 0.9800 . ?
C30 H30B 0.9800 . ?
C30 H30C 0.9800 . ?
C31 C36 1.386(10) . ?
C31 C32 1.395(10) . ?
C32 C33 1.395(9) . ?
C33 C34 1.397(10) . ?
C33 H33 0.9500 . ?
C34 C35 1.384(12) . ?
C34 H34 0.9500 . ?
C35 C36 1.394(11) . ?
C35 H35 0.9500 . ?
C36 H36 0.9500 . ?
C37 H37A 0.9800 . ?
C37 H37B 0.9800 . ?
C37 H37C 0.9800 . ?
C38 C39 1.510(10) . ?
C39 C40 1.396(11) . ?
C39 C44 1.398(10) . ?
C40 C41 1.381(11) . ?
C41 C42 1.387(11) . ?
C41 H41 0.9500 . ?
C42 C43 1.376(12) . ?
C42 H42 0.9500 . ?
C43 C44 1.399(10) . ?
C43 H43 0.9500 . ?
C44 H44 0.9500 . ?
Cl1 C1S 1.760(9) . ?
Cl2 C1S 1.770(8) . ?
C1S H1S1 0.9900 . ?
C1S H1S2 0.9900 . ?
Cl3 C2S 1.749(10) . ?
Cl4 C2S 1.750(8) . ?
C2S H2S1 0.9900 . ?
C2S H2S2 0.9900 . ?

loop_
_geom_torsion_atom_site_label_1
_geom_torsion_atom_site_label_2
_geom_torsion_atom_site_label_3
_geom_torsion_atom_site_label_4
_geom_torsion
_geom_torsion_site_symmetry_1
_geom_torsion_site_symmetry_2
_geom_torsion_site_symmetry_3
_geom_torsion_site_symmetry_4
_geom_torsion_publ_flag
C6 C1 C2 C3 1.1(11) . . . . ?
I1 C1 C2 C3 -179.7(5) . . . . ?
C6 C1 C2 C7 -177.1(7) . . . . ?
I1 C1 C2 C7 2.0(9) . . . . ?
C1 C2 C3 C4 1.0(11) . . . . ?
C7 C2 C3 C4 179.3(6) . . . . ?
C2 C3 C4 C5 -1.8(11) . . . . ?
C3 C4 C5 C6 0.6(12) . . . . ?
C4 C5 C6 C1 1.4(12) . . . . ?
C2 C1 C6 C5 -2.3(12) . . . . ?
I1 C1 C6 C5 178.5(6) . . . . ?
C9 N1 C7 O1 -4.6(11) . . . . ?
C8 N1 C7 O1 -176.7(7) . . . . ?
C9 N1 C7 C2 174.5(6) . . . . ?
C8 N1 C7 C2 2.4(10) . . . . ?
C1 C2 C7 O1 94.9(9) . . . . ?
C3 C2 C7 O1 -83.4(9) . . . . ?
C1 C2 C7 N1 -84.2(9) . . . . ?
C3 C2 C7 N1 97.5(8) . . . . ?
C7 N1 C9 C10 73.1(9) . . . . ?
C8 N1 C9 C10 -114.2(7) . . . . ?
C7 N1 C9 C14 -108.3(7) . . . . ?
C8 N1 C9 C14 64.4(8) . . . . ?
C14 C9 C10 C11 1.5(10) . . . . ?
N1 C9 C10 C11 -179.9(6) . . . . ?
C14 C9 C10 N2 -179.9(6) . . . . ?
N1 C9 C10 N2 -1.4(10) . . . . ?
C16 N2 C10 C9 72.8(9) . . . . ?
C15 N2 C10 C9 -116.4(7) . . . . ?
C16 N2 C10 C11 -108.6(7) . . . . ?
C15 N2 C10 C11 62.2(9) . . . . ?
C9 C10 C11 C12 -1.2(10) . . . . ?
N2 C10 C11 C12 -179.8(6) . . . . ?
C10 C11 C12 C13 -0.2(10) . . . . ?
C11 C12 C13 C14 1.3(10) . . . . ?
C12 C13 C14 C9 -0.9(10) . . . . ?
C10 C9 C14 C13 -0.5(10) . . . . ?
N1 C9 C14 C13 -179.1(6) . . . . ?
C10 N2 C16 O2 -8.6(11) . . . . ?
C15 N2 C16 O2 -178.6(7) . . . . ?
C10 N2 C16 C17 170.9(6) . . . . ?
C15 N2 C16 C17 0.9(10) . . . . ?
O2 C16 C17 C18 96.6(9) . . . . ?
N2 C16 C17 C18 -82.8(9) . . . . ?
O2 C16 C17 C22 -80.8(9) . . . . ?
N2 C16 C17 C22 99.7(8) . . . . ?
C22 C17 C18 C19 2.0(12) . . . . ?
C16 C17 C18 C19 -175.5(7) . . . . ?
C22 C17 C18 I2 179.5(5) . . . . ?
C16 C17 C18 I2 2.0(10) . . . . ?
C17 C18 C19 C20 -2.3(13) . . . . ?
I2 C18 C19 C20 -179.8(6) . . . . ?
C18 C19 C20 C21 0.9(13) . . . . ?
C19 C20 C21 C22 0.6(12) . . . . ?
C20 C21 C22 C17 -0.8(12) . . . . ?
C18 C17 C22 C21 -0.5(11) . . . . ?
C16 C17 C22 C21 177.1(7) . . . . ?
C28 C23 C24 C25 -0.5(11) . . . . ?
I3 C23 C24 C25 -178.9(5) . . . . ?
C28 C23 C24 C29 -176.2(7) . . . . ?
I3 C23 C24 C29 5.5(10) . . . . ?
C23 C24 C25 C26 0.3(11) . . . . ?
C29 C24 C25 C26 176.1(7) . . . . ?
C24 C25 C26 C27 0.0(11) . . . . ?
C25 C26 C27 C28 -0.1(11) . . . . ?
C26 C27 C28 C23 -0.1(12) . . . . ?
C24 C23 C28 C27 0.5(12) . . . . ?
I3 C23 C28 C27 178.9(6) . . . . ?
C31 N3 C29 O3 -2.0(11) . . . . ?
C30 N3 C29 O3 -172.4(7) . . . . ?
C31 N3 C29 C24 -179.7(6) . . . . ?
C30 N3 C29 C24 9.8(11) . . . . ?
C23 C24 C29 O3 62.8(10) . . . . ?
C25 C24 C29 O3 -112.9(8) . . . . ?
C23 C24 C29 N3 -119.3(8) . . . . ?
C25 C24 C29 N3 65.0(9) . . . . ?
C29 N3 C31 C36 -115.3(8) . . . . ?
C30 N3 C31 C36 55.7(9) . . . . ?
C29 N3 C31 C32 65.9(9) . . . . ?
C30 N3 C31 C32 -123.1(7) . . . . ?
C36 C31 C32 C33 3.9(10) . . . . ?
N3 C31 C32 C33 -177.3(6) . . . . ?
C36 C31 C32 N4 -176.8(6) . . . . ?
N3 C31 C32 N4 2.0(10) . . . . ?
C38 N4 C32 C33 -116.3(7) . . . . ?
C37 N4 C32 C33 54.5(9) . . . . ?
C38 N4 C32 C31 64.4(9) . . . . ?
C37 N4 C32 C31 -124.8(7) . . . . ?
C31 C32 C33 C34 -3.0(10) . . . . ?
N4 C32 C33 C34 177.7(6) . . . . ?
C32 C33 C34 C35 0.3(11) . . . . ?
C33 C34 C35 C36 1.5(11) . . . . ?
C32 C31 C36 C35 -2.1(11) . . . . ?
N3 C31 C36 C35 179.1(6) . . . . ?
C34 C35 C36 C31 -0.6(11) . . . . ?
C32 N4 C38 O4 0.8(11) . . . . ?
C37 N4 C38 O4 -169.3(8) . . . . ?
C32 N4 C38 C39 -175.0(6) . . . . ?
C37 N4 C38 C39 14.9(11) . . . . ?
O4 C38 C39 C40 60.0(10) . . . . ?
N4 C38 C39 C40 -124.1(8) . . . . ?
O4 C38 C39 C44 -113.8(8) . . . . ?
N4 C38 C39 C44 62.1(9) . . . . ?
C44 C39 C40 C41 -1.3(11) . . . . ?
C38 C39 C40 C41 -175.3(7) . . . . ?
C44 C39 C40 I4 -179.6(5) . . . . ?
C38 C39 C40 I4 6.5(10) . . . . ?
C39 C40 C41 C42 2.1(12) . . . . ?
I4 C40 C41 C42 -179.6(6) . . . . ?
C40 C41 C42 C43 -1.2(12) . . . . ?
C41 C42 C43 C44 -0.3(11) . . . . ?
C40 C39 C44 C43 -0.3(10) . . . . ?
C38 C39 C44 C43 173.8(6) . . . . ?
C42 C43 C44 C39 1.1(11) . . . . ?
